data_7158435
loop_
_publ_author_name
'Kolla, Sai Teja'
'Rayala, Nageswara Rao'
'Sridhar, Balasubramanian'
'Bhimapaka, China Raju'

_publ_section_title
;
 Unexpected ring opening of pyrazolines with activated alkynes: synthesis
 of 1<i>H</i>-pyrazole-4,5-dicarboxylates and
 chromenopyrazolecarboxylates.
;
_journal_issue 2
_journal_name_full 'Organic &amp; biomolecular chemistry'
_journal_page_first 334
_journal_page_last 338
_journal_paper_doi 10.1039/d1ob01727f
_journal_volume 20
_journal_year 2022
_chemical_formula_moiety 'C17 H20 N2 O5'
_chemical_formula_sum 'C17 H20 N2 O5'
_chemical_formula_weight 332.35
_space_group_crystal_system monoclinic
_space_group_IT_number 14
_space_group_name_Hall '-P 2ybc'
_space_group_name_H-M_alt 'P 1 21/c 1'
_atom_sites_solution_hydrogens geom
_audit_creation_method SHELXL-2018/3
_audit_update_record
;
2021-03-15 deposited with the CCDC.	2021-12-06 downloaded from the CCDC.
;
_cell_angle_alpha 90
_cell_angle_beta 92.1715(18)
_cell_angle_gamma 90
_cell_formula_units_Z 4
_cell_length_a 5.6344(3)
_cell_length_b 34.6710(19)
_cell_length_c 8.8274(5)
_cell_measurement_reflns_used 9972
_cell_measurement_temperature 294(2)
_cell_measurement_theta_max 26.33
_cell_measurement_theta_min 2.34
_cell_volume 1723.20(16)
_computing_cell_refinement '<i>SAINT</i> (Bruker, 2016)'
_computing_data_collection '<i>APEX3</i> (Bruker, 2016)'
_computing_data_reduction 'Bruker SAINT'
_computing_molecular_graphics 'Bruker SHELXTL'
_computing_publication_material 'Bruker SHELXTL'
_computing_structure_refinement '<i>SHELXL2014</i> (Sheldrick, 2015b)'
_computing_structure_solution '<i>SHELXT</i> (Sheldrick, 2015a)'
_diffrn_ambient_temperature 294(2)
_diffrn_measured_fraction_theta_full 1.000
_diffrn_measured_fraction_theta_max 0.997
_diffrn_measurement_device_type 'Bruker D8 QUEST PHOTON-100'
_diffrn_measurement_method '\w and \f'
_diffrn_radiation_type MoK\a
_diffrn_radiation_wavelength 0.71073
_diffrn_reflns_av_R_equivalents 0.0309
_diffrn_reflns_av_unetI/netI 0.0185
_diffrn_reflns_Laue_measured_fraction_full 1.000
_diffrn_reflns_Laue_measured_fraction_max 0.997
_diffrn_reflns_limit_h_max 7
_diffrn_reflns_limit_h_min -6
_diffrn_reflns_limit_k_max 43
_diffrn_reflns_limit_k_min -43
_diffrn_reflns_limit_l_max 11
_diffrn_reflns_limit_l_min -10
_diffrn_reflns_number 23948
_diffrn_reflns_point_group_measured_fraction_full 1.000
_diffrn_reflns_point_group_measured_fraction_max 0.997
_diffrn_reflns_theta_full 25.242
_diffrn_reflns_theta_max 26.384
_diffrn_reflns_theta_min 2.350
_exptl_absorpt_coefficient_mu 0.095
_exptl_absorpt_correction_T_max 0.7454
_exptl_absorpt_correction_T_min 0.6678
_exptl_absorpt_correction_type multi-scan
_exptl_absorpt_process_details 'SADABS, Bruker, 2016'
_exptl_crystal_colour colorless
_exptl_crystal_density_diffrn 1.281
_exptl_crystal_description plate
_exptl_crystal_F_000 704
_exptl_crystal_size_max 0.180
_exptl_crystal_size_mid 0.120
_exptl_crystal_size_min 0.090
_refine_diff_density_max 0.185
_refine_diff_density_min -0.139
_refine_diff_density_rms 0.034
_refine_ls_extinction_coef 0.0199(17)
_refine_ls_extinction_expression Fc^*^=kFc[1+0.001xFc^2^\l^3^/sin(2\q)]^-1/4^
_refine_ls_extinction_method 'SHELXL-2018/3 (Sheldrick 2018)'
_refine_ls_goodness_of_fit_ref 1.110
_refine_ls_hydrogen_treatment constr
_refine_ls_matrix_type full
_refine_ls_number_parameters 222
_refine_ls_number_reflns 3501
_refine_ls_number_restraints 0
_refine_ls_restrained_S_all 1.110
_refine_ls_R_factor_all 0.0570
_refine_ls_R_factor_gt 0.0433
_refine_ls_shift/su_max 0.000
_refine_ls_shift/su_mean 0.000
_refine_ls_structure_factor_coef Fsqd
_refine_ls_weighting_details 'w=1/[\s^2^(Fo^2^)+(0.0398P)^2^+0.5018P] where P=(Fo^2^+2Fc^2^)/3'
_refine_ls_weighting_scheme calc
_refine_ls_wR_factor_gt 0.1049
_refine_ls_wR_factor_ref 0.1120
_reflns_Friedel_coverage 0.000
_reflns_number_gt 2783
_reflns_number_total 3501
_reflns_threshold_expression 'I > 2\s(I)'
_cod_data_source_file d1ob01727f2.cif
_cod_data_source_block KA1166_0m
_cod_depositor_comments 'Adding full bibliography for 7158434--7158435.cif.'
_cod_original_sg_symbol_H-M 'P 21/c'
_cod_database_code 7158435
_shelx_shelxl_version_number 2018/3
_shelx_space_group_comment
;
The symmetry employed for this shelxl refinement is uniquely defined
by the following loop, which should always be used as a source of
symmetry information in preference to the above space-group names.
They are only intended as comments.
;
_shelx_estimated_absorpt_t_min 0.983
_shelx_estimated_absorpt_t_max 0.991

loop_
_space_group_symop_operation_xyz
'x, y, z'
'-x, y+1/2, -z+1/2'
'-x, -y, -z'
'x, -y-1/2, z-1/2'

loop_
_atom_site_label
_atom_site_type_symbol
_atom_site_fract_x
_atom_site_fract_y
_atom_site_fract_z
_atom_site_U_iso_or_equiv
_atom_site_adp_type
_atom_site_occupancy
_atom_site_site_symmetry_order
_atom_site_calc_flag
_atom_site_refinement_flags_posn
_atom_site_refinement_flags_adp
_atom_site_refinement_flags_occupancy
_atom_site_disorder_assembly
_atom_site_disorder_group
C1 C 0.5142(3) 0.33853(5) 0.11242(17) 0.0445(4) Uani 1 1 d . . . . .
C2 C 0.4700(3) 0.31162(5) -0.00113(19) 0.0581(5) Uani 1 1 d . . . . .
H2 H 0.340614 0.314626 -0.068637 0.070 Uiso 1 1 calc R U . . .
C3 C 0.6189(4) 0.28040(6) -0.0134(2) 0.0620(5) Uani 1 1 d . . . . .
H3 H 0.590918 0.262491 -0.090492 0.074 Uiso 1 1 calc R U . . .
C4 C 0.8098(3) 0.27543(5) 0.08783(18) 0.0493(4) Uani 1 1 d . . . . .
C5 C 0.8548(3) 0.30256(5) 0.19990(19) 0.0502(4) Uani 1 1 d . . . . .
H5 H 0.983418 0.299505 0.268054 0.060 Uiso 1 1 calc R U . . .
C6 C 0.7078(3) 0.33421(5) 0.21007(18) 0.0490(4) Uani 1 1 d . . . . .
H6 H 0.740309 0.352813 0.283865 0.059 Uiso 1 1 calc R U . . .
C7 C 0.2766(3) 0.38648(4) 0.25495(17) 0.0427(4) Uani 1 1 d . . . . .
C8 C 0.1170(3) 0.41493(4) 0.21061(18) 0.0457(4) Uani 1 1 d . . . . .
C9 C 0.1074(3) 0.41365(5) 0.04997(19) 0.0526(4) Uani 1 1 d . . . . .
C10 C 1.1211(4) 0.23399(6) 0.1799(2) 0.0686(5) Uani 1 1 d . . . . .
H10A H 1.196733 0.210192 0.154087 0.103 Uiso 1 1 calc R U . . .
H10B H 1.049126 0.231332 0.276140 0.103 Uiso 1 1 calc R U . . .
H10C H 1.237297 0.254244 0.185634 0.103 Uiso 1 1 calc R U . . .
C11 C 0.3345(3) 0.37078(5) 0.40956(17) 0.0445(4) Uani 1 1 d . . . . .
C12 C 0.5359(4) 0.38264(6) 0.6453(2) 0.0713(6) Uani 1 1 d . . . . .
H12A H 0.396485 0.371044 0.687699 0.086 Uiso 1 1 calc R U . . .
H12B H 0.574959 0.405685 0.703335 0.086 Uiso 1 1 calc R U . . .
C13 C 0.7356(4) 0.35533(8) 0.6584(3) 0.0876(7) Uani 1 1 d . . . . .
H13A H 0.691478 0.331526 0.609403 0.131 Uiso 1 1 calc R U . . .
H13B H 0.774670 0.350555 0.763525 0.131 Uiso 1 1 calc R U . . .
H13C H 0.870970 0.366084 0.610787 0.131 Uiso 1 1 calc R U . . .
C14 C -0.0167(3) 0.43834(5) 0.31657(19) 0.0500(4) Uani 1 1 d . . . . .
C15 C -0.3242(4) 0.48450(6) 0.3391(2) 0.0701(6) Uani 1 1 d . . . . .
H15A H -0.230401 0.503276 0.396675 0.084 Uiso 1 1 calc R U . . .
H15B H -0.404466 0.467997 0.409595 0.084 Uiso 1 1 calc R U . . .
C16 C -0.5006(4) 0.50437(6) 0.2367(3) 0.0776(6) Uani 1 1 d . . . . .
H16A H -0.419871 0.522000 0.172465 0.116 Uiso 1 1 calc R U . . .
H16B H -0.611013 0.518324 0.296166 0.116 Uiso 1 1 calc R U . . .
H16C H -0.584726 0.485604 0.175382 0.116 Uiso 1 1 calc R U . . .
C17 C -0.0397(4) 0.43699(6) -0.0610(2) 0.0736(6) Uani 1 1 d . . . . .
H17A H 0.002357 0.430550 -0.162279 0.110 Uiso 1 1 calc R U . . .
H17B H -0.011083 0.463938 -0.043156 0.110 Uiso 1 1 calc R U . . .
H17C H -0.204846 0.431468 -0.048718 0.110 Uiso 1 1 calc R U . . .
N1 N 0.3543(2) 0.37021(4) 0.12741(14) 0.0472(3) Uani 1 1 d . . . . .
N2 N 0.2520(3) 0.38680(4) -0.00014(15) 0.0568(4) Uani 1 1 d . . . . .
O1 O 0.9442(3) 0.24317(4) 0.06719(15) 0.0675(4) Uani 1 1 d . . . . .
O2 O 0.4821(2) 0.39327(3) 0.48707(13) 0.0575(3) Uani 1 1 d . . . . .
O3 O -0.1722(2) 0.46163(4) 0.24444(14) 0.0647(4) Uani 1 1 d . . . . .
O4 O 0.2517(3) 0.34137(4) 0.45352(15) 0.0713(4) Uani 1 1 d . . . . .
O5 O 0.0080(2) 0.43665(4) 0.45277(14) 0.0678(4) Uani 1 1 d . . . . .

loop_
_atom_site_aniso_label
_atom_site_aniso_U_11
_atom_site_aniso_U_22
_atom_site_aniso_U_33
_atom_site_aniso_U_23
_atom_site_aniso_U_13
_atom_site_aniso_U_12
C1 0.0497(9) 0.0464(8) 0.0374(8) 0.0005(6) 0.0032(7) -0.0001(7)
C2 0.0631(11) 0.0680(11) 0.0420(9) -0.0115(8) -0.0128(8) 0.0097(9)
C3 0.0753(12) 0.0645(11) 0.0453(9) -0.0196(8) -0.0099(9) 0.0091(10)
C4 0.0573(10) 0.0504(9) 0.0402(8) -0.0036(7) 0.0036(7) 0.0036(8)
C5 0.0499(9) 0.0549(10) 0.0454(9) -0.0048(7) -0.0048(7) 0.0004(8)
C6 0.0512(9) 0.0488(9) 0.0466(9) -0.0107(7) -0.0023(7) -0.0040(7)
C7 0.0466(9) 0.0418(8) 0.0395(8) -0.0026(6) -0.0011(6) -0.0050(7)
C8 0.0508(9) 0.0420(8) 0.0438(8) -0.0009(7) -0.0045(7) -0.0009(7)
C9 0.0603(10) 0.0509(9) 0.0460(9) 0.0012(7) -0.0066(8) 0.0041(8)
C10 0.0753(13) 0.0696(12) 0.0605(12) -0.0018(9) -0.0015(10) 0.0245(10)
C11 0.0479(9) 0.0460(9) 0.0396(8) -0.0012(7) 0.0012(7) -0.0021(7)
C12 0.0897(15) 0.0789(13) 0.0436(10) -0.0087(9) -0.0188(10) 0.0099(11)
C13 0.0856(16) 0.1089(19) 0.0678(14) 0.0228(13) -0.0062(12) 0.0213(14)
C14 0.0553(10) 0.0436(9) 0.0507(10) -0.0024(7) -0.0052(8) -0.0005(7)
C15 0.0843(14) 0.0622(12) 0.0640(12) -0.0075(9) 0.0043(10) 0.0225(10)
C16 0.0767(14) 0.0697(13) 0.0865(15) 0.0052(11) 0.0046(11) 0.0200(11)
C17 0.0912(15) 0.0754(13) 0.0530(11) 0.0049(10) -0.0146(10) 0.0225(12)
N1 0.0544(8) 0.0500(8) 0.0369(7) 0.0003(6) -0.0025(6) 0.0046(6)
N2 0.0695(10) 0.0618(9) 0.0385(7) 0.0021(6) -0.0064(7) 0.0103(8)
O1 0.0835(9) 0.0630(8) 0.0551(7) -0.0141(6) -0.0078(7) 0.0226(7)
O2 0.0712(8) 0.0522(7) 0.0478(7) -0.0019(5) -0.0179(6) -0.0064(6)
O3 0.0781(9) 0.0615(8) 0.0542(7) -0.0022(6) -0.0014(6) 0.0238(7)
O4 0.0856(10) 0.0697(9) 0.0581(8) 0.0168(7) -0.0069(7) -0.0294(8)
O5 0.0802(9) 0.0734(9) 0.0493(7) -0.0054(6) -0.0025(6) 0.0182(7)

loop_
_atom_type_symbol
_atom_type_description
_atom_type_scat_dispersion_real
_atom_type_scat_dispersion_imag
_atom_type_scat_source
C C 0.0033 0.0016 'International Tables Vol C Tables 4.2.6.8 and 6.1.1.4'
H H 0.0000 0.0000 'International Tables Vol C Tables 4.2.6.8 and 6.1.1.4'
N N 0.0061 0.0033 'International Tables Vol C Tables 4.2.6.8 and 6.1.1.4'
O O 0.0106 0.0060 'International Tables Vol C Tables 4.2.6.8 and 6.1.1.4'

loop_
_geom_angle_atom_site_label_1
_geom_angle_atom_site_label_2
_geom_angle_atom_site_label_3
_geom_angle
_geom_angle_site_symmetry_1
_geom_angle_site_symmetry_3
_geom_angle_publ_flag
C6 C1 C2 119.83(15) . . ?
C6 C1 N1 120.94(14) . . ?
C2 C1 N1 119.22(14) . . ?
C3 C2 C1 119.59(16) . . ?
C3 C2 H2 120.2 . . ?
C1 C2 H2 120.2 . . ?
C2 C3 C4 120.55(16) . . ?
C2 C3 H3 119.7 . . ?
C4 C3 H3 119.7 . . ?
O1 C4 C5 124.41(15) . . ?
O1 C4 C3 115.90(15) . . ?
C5 C4 C3 119.69(16) . . ?
C6 C5 C4 119.58(15) . . ?
C6 C5 H5 120.2 . . ?
C4 C5 H5 120.2 . . ?
C1 C6 C5 120.71(15) . . ?
C1 C6 H6 119.6 . . ?
C5 C6 H6 119.6 . . ?
N1 C7 C8 106.92(13) . . ?
N1 C7 C11 122.97(14) . . ?
C8 C7 C11 129.52(14) . . ?
C7 C8 C9 105.11(14) . . ?
C7 C8 C14 123.95(14) . . ?
C9 C8 C14 130.82(15) . . ?
N2 C9 C8 110.83(14) . . ?
N2 C9 C17 119.61(16) . . ?
C8 C9 C17 129.55(16) . . ?
O1 C10 H10A 109.5 . . ?
O1 C10 H10B 109.5 . . ?
H10A C10 H10B 109.5 . . ?
O1 C10 H10C 109.5 . . ?
H10A C10 H10C 109.5 . . ?
H10B C10 H10C 109.5 . . ?
O4 C11 O2 125.87(15) . . ?
O4 C11 C7 122.32(15) . . ?
O2 C11 C7 111.80(13) . . ?
O2 C12 C13 111.51(17) . . ?
O2 C12 H12A 109.3 . . ?
C13 C12 H12A 109.3 . . ?
O2 C12 H12B 109.3 . . ?
C13 C12 H12B 109.3 . . ?
H12A C12 H12B 108.0 . . ?
C12 C13 H13A 109.5 . . ?
C12 C13 H13B 109.5 . . ?
H13A C13 H13B 109.5 . . ?
C12 C13 H13C 109.5 . . ?
H13A C13 H13C 109.5 . . ?
H13B C13 H13C 109.5 . . ?
O5 C14 O3 123.59(16) . . ?
O5 C14 C8 124.46(16) . . ?
O3 C14 C8 111.95(14) . . ?
O3 C15 C16 107.34(16) . . ?
O3 C15 H15A 110.2 . . ?
C16 C15 H15A 110.2 . . ?
O3 C15 H15B 110.2 . . ?
C16 C15 H15B 110.2 . . ?
H15A C15 H15B 108.5 . . ?
C15 C16 H16A 109.5 . . ?
C15 C16 H16B 109.5 . . ?
H16A C16 H16B 109.5 . . ?
C15 C16 H16C 109.5 . . ?
H16A C16 H16C 109.5 . . ?
H16B C16 H16C 109.5 . . ?
C9 C17 H17A 109.5 . . ?
C9 C17 H17B 109.5 . . ?
H17A C17 H17B 109.5 . . ?
C9 C17 H17C 109.5 . . ?
H17A C17 H17C 109.5 . . ?
H17B C17 H17C 109.5 . . ?
C7 N1 N2 111.74(13) . . ?
C7 N1 C1 128.68(13) . . ?
N2 N1 C1 119.53(12) . . ?
C9 N2 N1 105.39(13) . . ?
C4 O1 C10 117.93(14) . . ?
C11 O2 C12 116.82(14) . . ?
C14 O3 C15 116.48(14) . . ?

loop_
_geom_bond_atom_site_label_1
_geom_bond_atom_site_label_2
_geom_bond_distance
_geom_bond_site_symmetry_2
_geom_bond_publ_flag
C1 C6 1.373(2) . ?
C1 C2 1.385(2) . ?
C1 N1 1.430(2) . ?
C2 C3 1.376(3) . ?
C2 H2 0.9300 . ?
C3 C4 1.383(2) . ?
C3 H3 0.9300 . ?
C4 O1 1.367(2) . ?
C4 C5 1.382(2) . ?
C5 C6 1.380(2) . ?
C5 H5 0.9300 . ?
C6 H6 0.9300 . ?
C7 N1 1.3472(19) . ?
C7 C8 1.381(2) . ?
C7 C11 1.494(2) . ?
C8 C9 1.418(2) . ?
C8 C14 1.468(2) . ?
C9 N2 1.324(2) . ?
C9 C17 1.497(2) . ?
C10 O1 1.417(2) . ?
C10 H10A 0.9600 . ?
C10 H10B 0.9600 . ?
C10 H10C 0.9600 . ?
C11 O4 1.1923(19) . ?
C11 O2 1.3134(19) . ?
C12 O2 1.465(2) . ?
C12 C13 1.472(3) . ?
C12 H12A 0.9700 . ?
C12 H12B 0.9700 . ?
C13 H13A 0.9600 . ?
C13 H13B 0.9600 . ?
C13 H13C 0.9600 . ?
C14 O5 1.206(2) . ?
C14 O3 1.335(2) . ?
C15 O3 1.454(2) . ?
C15 C16 1.487(3) . ?
C15 H15A 0.9700 . ?
C15 H15B 0.9700 . ?
C16 H16A 0.9600 . ?
C16 H16B 0.9600 . ?
C16 H16C 0.9600 . ?
C17 H17A 0.9600 . ?
C17 H17B 0.9600 . ?
C17 H17C 0.9600 . ?
N1 N2 1.3719(18) . ?

loop_
_geom_torsion_atom_site_label_1
_geom_torsion_atom_site_label_2
_geom_torsion_atom_site_label_3
_geom_torsion_atom_site_label_4
_geom_torsion
_geom_torsion_site_symmetry_1
_geom_torsion_site_symmetry_2
_geom_torsion_site_symmetry_3
_geom_torsion_site_symmetry_4
_geom_torsion_publ_flag
C6 C1 C2 C3 1.1(3) . . . . ?
N1 C1 C2 C3 -178.01(16) . . . . ?
C1 C2 C3 C4 0.9(3) . . . . ?
C2 C3 C4 O1 178.95(17) . . . . ?
C2 C3 C4 C5 -1.6(3) . . . . ?
O1 C4 C5 C6 179.74(16) . . . . ?
C3 C4 C5 C6 0.4(3) . . . . ?
C2 C1 C6 C5 -2.3(3) . . . . ?
N1 C1 C6 C5 176.73(15) . . . . ?
C4 C5 C6 C1 1.6(3) . . . . ?
N1 C7 C8 C9 0.43(17) . . . . ?
C11 C7 C8 C9 -170.80(15) . . . . ?
N1 C7 C8 C14 177.02(15) . . . . ?
C11 C7 C8 C14 5.8(3) . . . . ?
C7 C8 C9 N2 -0.7(2) . . . . ?
C14 C8 C9 N2 -176.95(17) . . . . ?
C7 C8 C9 C17 178.22(19) . . . . ?
C14 C8 C9 C17 2.0(3) . . . . ?
N1 C7 C11 O4 -70.8(2) . . . . ?
C8 C7 C11 O4 99.2(2) . . . . ?
N1 C7 C11 O2 109.68(17) . . . . ?
C8 C7 C11 O2 -80.3(2) . . . . ?
C7 C8 C14 O5 4.2(3) . . . . ?
C9 C8 C14 O5 179.82(18) . . . . ?
C7 C8 C14 O3 -175.10(15) . . . . ?
C9 C8 C14 O3 0.6(3) . . . . ?
C8 C7 N1 N2 -0.06(18) . . . . ?
C11 C7 N1 N2 171.88(14) . . . . ?
C8 C7 N1 C1 -177.37(15) . . . . ?
C11 C7 N1 C1 -5.4(2) . . . . ?
C6 C1 N1 C7 -38.4(2) . . . . ?
C2 C1 N1 C7 140.63(17) . . . . ?
C6 C1 N1 N2 144.43(16) . . . . ?
C2 C1 N1 N2 -36.5(2) . . . . ?
C8 C9 N2 N1 0.6(2) . . . . ?
C17 C9 N2 N1 -178.39(16) . . . . ?
C7 N1 N2 C9 -0.36(19) . . . . ?
C1 N1 N2 C9 177.22(14) . . . . ?
C5 C4 O1 C10 9.2(3) . . . . ?
C3 C4 O1 C10 -171.46(18) . . . . ?
O4 C11 O2 C12 -4.7(3) . . . . ?
C7 C11 O2 C12 174.81(14) . . . . ?
C13 C12 O2 C11 87.3(2) . . . . ?
O5 C14 O3 C15 -2.8(3) . . . . ?
C8 C14 O3 C15 176.49(16) . . . . ?
C16 C15 O3 C14 -173.26(17) . . . . ?
